data_1573879
loop_
_publ_author_name
'Luff, Martin S.'
'Filipovic, Tin M.'
'Corsei, Celine S.'
'Oppel, Kai'
'Krummenacher, Ivo'
'Bertermann, R&#xfc;diger'
'Finze, Maik'
'Braunschweig, Holger'
'Radius, Udo'

_publ_section_title
;
 Azolium-2-dithiocarboxylates as redox active ligands in nickel chemistry.
;
_journal_issue 12
_journal_name_full 'Chemical science'
_journal_page_first 5142
_journal_page_last 5154
_journal_paper_doi 10.1039/d4sc08449g
_journal_volume 16
_journal_year 2025
_chemical_formula_moiety 'C42 H62 N2 Ni S4, C6 H6'
_chemical_formula_sum 'C48 H68 N2 Ni S4'
_chemical_formula_weight 859.99
_space_group_crystal_system triclinic
_space_group_IT_number 2
_space_group_name_Hall '-P 1'
_space_group_name_H-M_alt 'P -1'
_atom_sites_solution_hydrogens geom
_atom_sites_solution_primary dual
_atom_sites_solution_secondary difmap
_audit_block_doi 10.5517/ccdc.csd.cc2lwp28
_audit_creation_method SHELXL-2018/3
_audit_update_record
;
2024-12-12 deposited with the CCDC.	2025-02-10 downloaded from the CCDC.
;
_cell_angle_alpha 94.4900(10)
_cell_angle_beta 97.7310(10)
_cell_angle_gamma 97.2310(10)
_cell_formula_units_Z 1
_cell_length_a 8.83580(10)
_cell_length_b 9.0954(2)
_cell_length_c 14.2686(2)
_cell_measurement_reflns_used 18640
_cell_measurement_temperature 100(2)
_cell_measurement_theta_max 77.1710
_cell_measurement_theta_min 3.1820
_cell_volume 1121.94(3)
_computing_cell_refinement 'CrysAlisPro 1.171.41.93a (Rigaku OD, 2020)'
_computing_data_reduction 'CrysAlisPro 1.171.41.93a (Rigaku OD, 2020)'
_computing_molecular_graphics 'ShelXLe (Huebschle et all, 2011)'
_computing_publication_material 'SHELXL-2014/6 (Sheldrick, 2014)'
_computing_structure_refinement 'SHELXL-2018/3 (Sheldrick, 2018)'
_computing_structure_solution 'SHELXT 2014/5 (Sheldrick, 2014)'
_diffrn_ambient_temperature 100(2)
_diffrn_detector_area_resol_mean 10.0000
_diffrn_measured_fraction_theta_full 0.990
_diffrn_measured_fraction_theta_max 0.963
_diffrn_measurement_device_type 'XtaLAB Synergy, Dualflex, HyPix'
_diffrn_measurement_method '\w scans'
_diffrn_radiation_type CuK\a
_diffrn_radiation_wavelength 1.54184
_diffrn_reflns_av_R_equivalents 0.0374
_diffrn_reflns_av_unetI/netI 0.0222
_diffrn_reflns_Laue_measured_fraction_full 0.990
_diffrn_reflns_Laue_measured_fraction_max 0.963
_diffrn_reflns_limit_h_max 11
_diffrn_reflns_limit_h_min -11
_diffrn_reflns_limit_k_max 11
_diffrn_reflns_limit_k_min -11
_diffrn_reflns_limit_l_max 17
_diffrn_reflns_limit_l_min -15
_diffrn_reflns_number 20196
_diffrn_reflns_point_group_measured_fraction_full 0.990
_diffrn_reflns_point_group_measured_fraction_max 0.963
_diffrn_reflns_theta_full 72.000
_diffrn_reflns_theta_max 77.339
_diffrn_reflns_theta_min 4.924
_diffrn_source 'micro-focus sealed X-ray tube'
_exptl_absorpt_coefficient_mu 2.616
_exptl_absorpt_correction_T_max 1.000
_exptl_absorpt_correction_T_min 0.468
_exptl_absorpt_correction_type gaussian
_exptl_absorpt_process_details
;
CrysAlisPro 1.171.41.92a (Rigaku Oxford Diffraction, 2020)
Numerical absorption correction based on gaussian integration over
a multifaceted crystal model
Empirical absorption correction using spherical harmonics,
implemented in SCALE3 ABSPACK scaling algorithm.
;
_exptl_crystal_colour red
_exptl_crystal_density_diffrn 1.273
_exptl_crystal_description block
_exptl_crystal_F_000 462
_exptl_crystal_size_max 0.280
_exptl_crystal_size_mid 0.140
_exptl_crystal_size_min 0.110
_refine_diff_density_max 0.363
_refine_diff_density_min -0.422
_refine_diff_density_rms 0.061
_refine_ls_extinction_method none
_refine_ls_goodness_of_fit_ref 1.037
_refine_ls_hydrogen_treatment constr
_refine_ls_matrix_type full
_refine_ls_number_parameters 258
_refine_ls_number_reflns 4581
_refine_ls_number_restraints 0
_refine_ls_restrained_S_all 1.037
_refine_ls_R_factor_all 0.0304
_refine_ls_R_factor_gt 0.0299
_refine_ls_shift/su_max 0.000
_refine_ls_shift/su_mean 0.000
_refine_ls_structure_factor_coef Fsqd
_refine_ls_weighting_details 'w=1/[\s^2^(Fo^2^)+(0.0463P)^2^+0.5566P] where P=(Fo^2^+2Fc^2^)/3'
_refine_ls_weighting_scheme calc
_refine_ls_wR_factor_gt 0.0804
_refine_ls_wR_factor_ref 0.0808
_reflns_Friedel_coverage 0.000
_reflns_number_gt 4462
_reflns_number_total 4581
_reflns_threshold_expression 'I > 2\s(I)'
_cod_data_source_file d4sc08449g2.cif
_cod_data_source_block Compound_3a
_cod_depositor_comments 'Adding full bibliography for 1573879--1573889.cif.'
_cod_database_code 1573879
_shelx_shelxl_version_number 2018/3
_shelx_space_group_comment
;
The symmetry employed for this shelxl refinement is uniquely defined
by the following loop, which should always be used as a source of
symmetry information in preference to the above space-group names.
They are only intended as comments.
;
_shelx_estimated_absorpt_t_min 0.528
_shelx_estimated_absorpt_t_max 0.762

loop_
_space_group_symop_operation_xyz
'x, y, z'
'-x, -y, -z'

loop_
_atom_site_label
_atom_site_type_symbol
_atom_site_fract_x
_atom_site_fract_y
_atom_site_fract_z
_atom_site_U_iso_or_equiv
_atom_site_adp_type
_atom_site_occupancy
_atom_site_site_symmetry_order
_atom_site_calc_flag
_atom_site_refinement_flags_posn
_atom_site_refinement_flags_adp
_atom_site_refinement_flags_occupancy
_atom_site_disorder_assembly
_atom_site_disorder_group
Ni01 Ni 0.500000 0.000000 0.000000 0.01241(9) Uani 1 2 d S . P . .
S002 S 0.27297(3) 0.02044(3) 0.03564(2) 0.01510(9) Uani 1 1 d . . . . .
S003 S 0.55081(3) 0.19367(3) 0.10613(2) 0.01396(9) Uani 1 1 d . . . . .
N004 N 0.33308(12) 0.39457(11) 0.21811(7) 0.0116(2) Uani 1 1 d . . . . .
C005 C 0.60466(14) 0.51662(13) 0.24939(9) 0.0129(2) Uani 1 1 d . . . . .
C006 C 0.77706(15) 0.44437(15) 0.37929(9) 0.0166(3) Uani 1 1 d . . . . .
H006 H 0.876346 0.455450 0.416226 0.020 Uiso 1 1 calc R U . . .
C007 C 0.48667(14) 0.41179(13) 0.27126(8) 0.0115(2) Uani 1 1 d . . . . .
C008 C 0.09361(14) 0.25512(14) 0.14772(9) 0.0136(2) Uani 1 1 d . . . . .
C009 C 0.27044(14) 0.27172(13) 0.15831(8) 0.0114(2) Uani 1 1 d . . . . .
C00A C 0.65958(15) 0.34035(14) 0.39901(9) 0.0158(3) Uani 1 1 d . . . . .
H00A H 0.679958 0.279845 0.449319 0.019 Uiso 1 1 calc R U . . .
C00B C 0.06803(15) 0.37552(15) 0.22396(9) 0.0160(3) Uani 1 1 d . . . . .
H00B H -0.022540 0.423804 0.201119 0.019 Uiso 1 1 calc R U . . .
H00C H 0.049386 0.330400 0.283014 0.019 Uiso 1 1 calc R U . . .
C00C C 0.21389(15) 0.49023(14) 0.24291(9) 0.0152(3) Uani 1 1 d . . . . .
C00D C 0.58271(15) 0.61365(14) 0.16805(9) 0.0157(3) Uani 1 1 d . . . . .
H00D H 0.475361 0.585040 0.133741 0.019 Uiso 1 1 calc R U . . .
C00E C 0.20296(16) 0.61746(15) 0.17842(10) 0.0202(3) Uani 1 1 d . . . . .
H00E H 0.198213 0.577843 0.112056 0.030 Uiso 1 1 calc R U . . .
H00F H 0.293927 0.692900 0.196267 0.030 Uiso 1 1 calc R U . . .
H00G H 0.109778 0.662700 0.185855 0.030 Uiso 1 1 calc R U . . .
C00F C 0.02051(15) 0.28376(15) 0.04803(9) 0.0160(3) Uani 1 1 d . . . . .
H00H H 0.063190 0.382852 0.033691 0.024 Uiso 1 1 calc R U . . .
H00I H -0.091397 0.278410 0.045848 0.024 Uiso 1 1 calc R U . . .
H00J H 0.043120 0.208288 0.000974 0.024 Uiso 1 1 calc R U . . .
C00G C 0.74875(15) 0.53189(14) 0.30550(9) 0.0154(2) Uani 1 1 d . . . . .
H00K H 0.829156 0.603885 0.292796 0.019 Uiso 1 1 calc R U . . .
C00H C 0.35379(14) 0.17714(13) 0.11125(8) 0.0123(2) Uani 1 1 d . . . . .
C00I C 0.51253(14) 0.32261(14) 0.34677(9) 0.0129(2) Uani 1 1 d . . . . .
C00J C 0.38896(15) 0.20712(14) 0.37350(9) 0.0151(2) Uani 1 1 d . . . . .
H00L H 0.286983 0.223692 0.339314 0.018 Uiso 1 1 calc R U . . .
C00K C 0.02177(15) 0.10169(15) 0.17166(9) 0.0172(3) Uani 1 1 d . . . . .
H00M H -0.086497 0.104661 0.179079 0.026 Uiso 1 1 calc R U . . .
H00N H 0.078195 0.077004 0.231007 0.026 Uiso 1 1 calc R U . . .
H00O H 0.027953 0.025880 0.120107 0.026 Uiso 1 1 calc R U . . .
C00L C 0.24877(16) 0.55600(16) 0.34639(10) 0.0215(3) Uani 1 1 d . . . . .
H00P H 0.347484 0.621753 0.356627 0.032 Uiso 1 1 calc R U . . .
H00Q H 0.254631 0.475372 0.387884 0.032 Uiso 1 1 calc R U . . .
H00R H 0.166624 0.613154 0.361146 0.032 Uiso 1 1 calc R U . . .
C00M C 0.60064(18) 0.77819(15) 0.20657(11) 0.0238(3) Uani 1 1 d . . . . .
H00S H 0.565871 0.837245 0.155314 0.036 Uiso 1 1 calc R U . . .
H00T H 0.709248 0.813223 0.231136 0.036 Uiso 1 1 calc R U . . .
H00U H 0.538245 0.789163 0.257857 0.036 Uiso 1 1 calc R U . . .
C00N C 0.69494(17) 0.59203(17) 0.09672(10) 0.0225(3) Uani 1 1 d . . . . .
H00V H 0.682879 0.486724 0.072539 0.034 Uiso 1 1 calc R U . . .
H00W H 0.800957 0.623388 0.128244 0.034 Uiso 1 1 calc R U . . .
H00X H 0.672790 0.652142 0.043746 0.034 Uiso 1 1 calc R U . . .
C00O C 0.95756(17) 0.14001(16) 0.51559(10) 0.0223(3) Uani 1 1 d . . . . .
H00Y H 0.928689 0.236381 0.526299 0.027 Uiso 1 1 calc R U . . .
C00P C 0.38067(16) 0.22215(16) 0.48058(9) 0.0204(3) Uani 1 1 d . . . . .
H00Z H 0.369429 0.325069 0.501130 0.031 Uiso 1 1 calc R U . . .
H010 H 0.475445 0.195929 0.515273 0.031 Uiso 1 1 calc R U . . .
H011 H 0.291831 0.155028 0.493681 0.031 Uiso 1 1 calc R U . . .
C00Q C 0.93916(17) 0.07100(16) 0.42377(10) 0.0215(3) Uani 1 1 d . . . . .
H012 H 0.897219 0.119704 0.371785 0.026 Uiso 1 1 calc R U . . .
C00R C 0.98211(16) -0.06909(16) 0.40815(10) 0.0212(3) Uani 1 1 d . . . . .
H013 H 0.970298 -0.116520 0.345365 0.025 Uiso 1 1 calc R U . . .
C00S C 0.41704(18) 0.04924(15) 0.34149(10) 0.0216(3) Uani 1 1 d . . . . .
H014 H 0.417095 0.039316 0.272605 0.032 Uiso 1 1 calc R U . . .
H015 H 0.335030 -0.023182 0.357616 0.032 Uiso 1 1 calc R U . . .
H016 H 0.516945 0.030660 0.373776 0.032 Uiso 1 1 calc R U . . .

loop_
_atom_site_aniso_label
_atom_site_aniso_U_11
_atom_site_aniso_U_22
_atom_site_aniso_U_33
_atom_site_aniso_U_23
_atom_site_aniso_U_13
_atom_site_aniso_U_12
Ni01 0.01350(16) 0.01161(16) 0.01214(16) -0.00139(11) 0.00281(11) 0.00241(11)
S002 0.01363(16) 0.01401(16) 0.01659(16) -0.00355(11) 0.00279(11) 0.00030(11)
S003 0.01209(15) 0.01394(15) 0.01533(15) -0.00301(11) 0.00283(11) 0.00164(11)
N004 0.0122(5) 0.0118(5) 0.0110(5) 0.0005(4) 0.0018(4) 0.0030(4)
C005 0.0156(6) 0.0113(5) 0.0125(5) 0.0000(4) 0.0041(4) 0.0030(5)
C006 0.0128(6) 0.0214(6) 0.0152(6) 0.0007(5) 0.0003(5) 0.0033(5)
C007 0.0131(6) 0.0115(5) 0.0099(5) -0.0013(4) 0.0016(4) 0.0032(4)
C008 0.0121(6) 0.0163(6) 0.0125(6) 0.0014(4) 0.0027(4) 0.0021(5)
C009 0.0129(6) 0.0121(5) 0.0094(5) 0.0033(4) 0.0012(4) 0.0012(4)
C00A 0.0173(6) 0.0183(6) 0.0124(6) 0.0039(5) 0.0018(5) 0.0046(5)
C00B 0.0137(6) 0.0203(6) 0.0144(6) -0.0004(5) 0.0035(5) 0.0038(5)
C00C 0.0139(6) 0.0174(6) 0.0150(6) -0.0011(5) 0.0023(5) 0.0063(5)
C00D 0.0167(6) 0.0147(6) 0.0167(6) 0.0057(5) 0.0033(5) 0.0027(5)
C00E 0.0181(6) 0.0165(6) 0.0264(7) 0.0030(5) 0.0005(5) 0.0067(5)
C00F 0.0141(6) 0.0192(6) 0.0143(6) 0.0019(5) 0.0003(5) 0.0023(5)
C00G 0.0147(6) 0.0150(6) 0.0168(6) 0.0006(5) 0.0050(5) 0.0006(5)
C00H 0.0131(6) 0.0119(6) 0.0118(5) 0.0017(4) 0.0021(4) 0.0013(4)
C00I 0.0145(6) 0.0129(6) 0.0119(5) 0.0001(4) 0.0038(4) 0.0026(5)
C00J 0.0161(6) 0.0159(6) 0.0136(6) 0.0051(5) 0.0024(5) 0.0010(5)
C00K 0.0152(6) 0.0191(6) 0.0173(6) 0.0031(5) 0.0045(5) -0.0009(5)
C00L 0.0207(7) 0.0252(7) 0.0182(6) -0.0070(5) 0.0016(5) 0.0086(5)
C00M 0.0276(7) 0.0141(6) 0.0293(7) 0.0057(5) 0.0006(6) 0.0035(5)
C00N 0.0240(7) 0.0259(7) 0.0208(7) 0.0112(5) 0.0089(5) 0.0047(6)
C00O 0.0240(7) 0.0195(7) 0.0254(7) 0.0033(5) 0.0075(6) 0.0062(5)
C00P 0.0215(7) 0.0253(7) 0.0151(6) 0.0063(5) 0.0055(5) 0.0001(5)
C00Q 0.0216(7) 0.0255(7) 0.0197(6) 0.0084(5) 0.0051(5) 0.0053(5)
C00R 0.0212(7) 0.0248(7) 0.0176(6) 0.0005(5) 0.0051(5) 0.0017(5)
C00S 0.0280(7) 0.0152(6) 0.0219(7) 0.0045(5) 0.0042(5) 0.0021(5)

loop_
_atom_type_symbol
_atom_type_description
_atom_type_scat_dispersion_real
_atom_type_scat_dispersion_imag
_atom_type_scat_source
C C 0.0181 0.0091 'International Tables Vol C Tables 4.2.6.8 and 6.1.1.4'
H H 0.0000 0.0000 'International Tables Vol C Tables 4.2.6.8 and 6.1.1.4'
N N 0.0311 0.0180 'International Tables Vol C Tables 4.2.6.8 and 6.1.1.4'
S S 0.3331 0.5567 'International Tables Vol C Tables 4.2.6.8 and 6.1.1.4'
Ni Ni -3.0029 0.5091 'International Tables Vol C Tables 4.2.6.8 and 6.1.1.4'

loop_
_citation_id
_citation_doi
_citation_year
1 10.1039/D4DT03497J 2025

loop_
_geom_angle_atom_site_label_1
_geom_angle_atom_site_label_2
_geom_angle_atom_site_label_3
_geom_angle
_geom_angle_site_symmetry_1
_geom_angle_site_symmetry_3
_geom_angle_publ_flag
S002 Ni01 S002 180.0 2_655 . ?
S002 Ni01 S003 78.830(11) 2_655 2_655 ?
S002 Ni01 S003 101.171(11) . 2_655 ?
S002 Ni01 S003 101.170(11) 2_655 . ?
S002 Ni01 S003 78.829(11) . . ?
S003 Ni01 S003 180.000(12) 2_655 . ?
C00H S002 Ni01 88.38(4) . . ?
C00H S003 Ni01 87.24(4) . . ?
C009 N004 C007 123.37(10) . . ?
C009 N004 C00C 112.48(10) . . ?
C007 N004 C00C 122.30(10) . . ?
C00G C005 C007 118.10(11) . . ?
C00G C005 C00D 118.62(11) . . ?
C007 C005 C00D 123.27(11) . . ?
C00G C006 C00A 119.61(12) . . ?
C00G C006 H006 120.2 . . ?
C00A C006 H006 120.2 . . ?
C005 C007 C00I 121.43(11) . . ?
C005 C007 N004 120.81(11) . . ?
C00I C007 N004 117.74(11) . . ?
C009 C008 C00F 112.35(10) . . ?
C009 C008 C00B 101.81(10) . . ?
C00F C008 C00B 111.51(10) . . ?
C009 C008 C00K 112.61(10) . . ?
C00F C008 C00K 109.38(10) . . ?
C00B C008 C00K 108.97(10) . . ?
N004 C009 C00H 125.11(11) . . ?
N004 C009 C008 110.09(10) . . ?
C00H C009 C008 124.77(11) . . ?
C006 C00A C00I 121.51(12) . . ?
C006 C00A H00A 119.2 . . ?
C00I C00A H00A 119.2 . . ?
C00C C00B C008 107.37(10) . . ?
C00C C00B H00B 110.2 . . ?
C008 C00B H00B 110.2 . . ?
C00C C00B H00C 110.2 . . ?
C008 C00B H00C 110.2 . . ?
H00B C00B H00C 108.5 . . ?
N004 C00C C00L 111.46(10) . . ?
N004 C00C C00B 100.66(10) . . ?
C00L C00C C00B 112.20(11) . . ?
N004 C00C C00E 111.54(10) . . ?
C00L C00C C00E 109.09(11) . . ?
C00B C00C C00E 111.74(11) . . ?
C005 C00D C00N 112.25(11) . . ?
C005 C00D C00M 110.29(11) . . ?
C00N C00D C00M 109.98(11) . . ?
C005 C00D H00D 108.1 . . ?
C00N C00D H00D 108.1 . . ?
C00M C00D H00D 108.1 . . ?
C00C C00E H00E 109.5 . . ?
C00C C00E H00F 109.5 . . ?
H00E C00E H00F 109.5 . . ?
C00C C00E H00G 109.5 . . ?
H00E C00E H00G 109.5 . . ?
H00F C00E H00G 109.5 . . ?
C008 C00F H00H 109.5 . . ?
C008 C00F H00I 109.5 . . ?
H00H C00F H00I 109.5 . . ?
C008 C00F H00J 109.5 . . ?
H00H C00F H00J 109.5 . . ?
H00I C00F H00J 109.5 . . ?
C006 C00G C005 121.39(12) . . ?
C006 C00G H00K 119.3 . . ?
C005 C00G H00K 119.3 . . ?
C009 C00H S002 124.77(9) . . ?
C009 C00H S003 129.62(10) . . ?
S002 C00H S003 105.44(7) . . ?
C00A C00I C007 117.94(11) . . ?
C00A C00I C00J 118.42(11) . . ?
C007 C00I C00J 123.64(11) . . ?
C00I C00J C00S 110.64(11) . . ?
C00I C00J C00P 112.01(10) . . ?
C00S C00J C00P 110.09(11) . . ?
C00I C00J H00L 108.0 . . ?
C00S C00J H00L 108.0 . . ?
C00P C00J H00L 108.0 . . ?
C008 C00K H00M 109.5 . . ?
C008 C00K H00N 109.5 . . ?
H00M C00K H00N 109.5 . . ?
C008 C00K H00O 109.5 . . ?
H00M C00K H00O 109.5 . . ?
H00N C00K H00O 109.5 . . ?
C00C C00L H00P 109.5 . . ?
C00C C00L H00Q 109.5 . . ?
H00P C00L H00Q 109.5 . . ?
C00C C00L H00R 109.5 . . ?
H00P C00L H00R 109.5 . . ?
H00Q C00L H00R 109.5 . . ?
C00D C00M H00S 109.5 . . ?
C00D C00M H00T 109.5 . . ?
H00S C00M H00T 109.5 . . ?
C00D C00M H00U 109.5 . . ?
H00S C00M H00U 109.5 . . ?
H00T C00M H00U 109.5 . . ?
C00D C00N H00V 109.5 . . ?
C00D C00N H00W 109.5 . . ?
H00V C00N H00W 109.5 . . ?
C00D C00N H00X 109.5 . . ?
H00V C00N H00X 109.5 . . ?
H00W C00N H00X 109.5 . . ?
C00R C00O C00Q 120.38(13) 2_756 . ?
C00R C00O H00Y 119.8 2_756 . ?
C00Q C00O H00Y 119.8 . . ?
C00J C00P H00Z 109.5 . . ?
C00J C00P H010 109.5 . . ?
H00Z C00P H010 109.5 . . ?
C00J C00P H011 109.5 . . ?
H00Z C00P H011 109.5 . . ?
H010 C00P H011 109.5 . . ?
C00R C00Q C00O 119.78(13) . . ?
C00R C00Q H012 120.1 . . ?
C00O C00Q H012 120.1 . . ?
C00Q C00R C00O 119.84(13) . 2_756 ?
C00Q C00R H013 120.1 . . ?
C00O C00R H013 120.1 2_756 . ?
C00J C00S H014 109.5 . . ?
C00J C00S H015 109.5 . . ?
H014 C00S H015 109.5 . . ?
C00J C00S H016 109.5 . . ?
H014 C00S H016 109.5 . . ?
H015 C00S H016 109.5 . . ?

loop_
_geom_bond_atom_site_label_1
_geom_bond_atom_site_label_2
_geom_bond_distance
_geom_bond_site_symmetry_2
_geom_bond_publ_flag
Ni01 S002 2.1612(3) 2_655 ?
Ni01 S002 2.1612(3) . ?
Ni01 S003 2.1904(3) 2_655 ?
Ni01 S003 2.1904(3) . ?
S002 C00H 1.7323(12) . ?
S003 C00H 1.7402(12) . ?
N004 C009 1.3605(16) . ?
N004 C007 1.4465(15) . ?
N004 C00C 1.5080(16) . ?
C005 C00G 1.3945(18) . ?
C005 C007 1.4062(17) . ?
C005 C00D 1.5187(16) . ?
C006 C00G 1.3841(18) . ?
C006 C00A 1.3874(18) . ?
C006 H006 0.9500 . ?
C007 C00I 1.4101(17) . ?
C008 C009 1.5364(17) . ?
C008 C00F 1.5368(17) . ?
C008 C00B 1.5412(17) . ?
C008 C00K 1.5418(17) . ?
C009 C00H 1.3911(17) . ?
C00A C00I 1.3920(18) . ?
C00A H00A 0.9500 . ?
C00B C00C 1.5318(18) . ?
C00B H00B 0.9900 . ?
C00B H00C 0.9900 . ?
C00C C00L 1.5250(17) . ?
C00C C00E 1.5383(18) . ?
C00D C00N 1.5321(18) . ?
C00D C00M 1.5345(18) . ?
C00D H00D 1.0000 . ?
C00E H00E 0.9800 . ?
C00E H00F 0.9800 . ?
C00E H00G 0.9800 . ?
C00F H00H 0.9800 . ?
C00F H00I 0.9800 . ?
C00F H00J 0.9800 . ?
C00G H00K 0.9500 . ?
C00I C00J 1.5255(17) . ?
C00J C00S 1.5328(18) . ?
C00J C00P 1.5358(17) . ?
C00J H00L 1.0000 . ?
C00K H00M 0.9800 . ?
C00K H00N 0.9800 . ?
C00K H00O 0.9800 . ?
C00L H00P 0.9800 . ?
C00L H00Q 0.9800 . ?
C00L H00R 0.9800 . ?
C00M H00S 0.9800 . ?
C00M H00T 0.9800 . ?
C00M H00U 0.9800 . ?
C00N H00V 0.9800 . ?
C00N H00W 0.9800 . ?
C00N H00X 0.9800 . ?
C00O C00R 1.387(2) 2_756 ?
C00O C00Q 1.388(2) . ?
C00O H00Y 0.9500 . ?
C00P H00Z 0.9800 . ?
C00P H010 0.9800 . ?
C00P H011 0.9800 . ?
C00Q C00R 1.385(2) . ?
C00Q H012 0.9500 . ?
C00R H013 0.9500 . ?
C00S H014 0.9800 . ?
C00S H015 0.9800 . ?
C00S H016 0.9800 . ?
